data_2205130
loop_
_publ_author_name
'Chandra Kumar, K.'
'Kokila, M. K.'
Puttaraja
'Mohan, S.'
'Manjunath Shetty, K. S.'
'Kulkarni, Manohar V.'

_publ_section_title 2-Acetamido-<i>N</i>-(2-chlorophenyl)-4,5,6,7-tetrahydrobenzothiophene-3-carboxamide
_journal_issue 2
_journal_name_full 'Acta Crystallographica Section E'
_journal_page_first o304
_journal_page_last o306
_journal_paper_doi 10.1107/S1600536805000103
_journal_volume 61
_journal_year 2005
_chemical_formula_iupac 'C17 H17 Cl N2 O2 S'
_chemical_formula_moiety 'C17 H17 Cl N2 O2 S'
_chemical_formula_sum 'C17 H17 Cl N2 O2 S'
_chemical_formula_weight 348.84
_chemical_name_systematic
;
2-Acetamido-N-(2-chlorophenyl)-4,5,6,7-tetrahydrobenzothiophene-3-carboxamide
;
_space_group_IT_number 14
_symmetry_cell_setting monoclinic
_symmetry_space_group_name_Hall '-P 2ybc'
_symmetry_space_group_name_H-M 'P 1 21/c 1'
_atom_sites_solution_hydrogens geom
_atom_sites_solution_primary direct
_atom_sites_solution_secondary difmap
_audit_creation_method SHELXL-97
_cell_angle_alpha 90.00
_cell_angle_beta 105.3880(10)
_cell_angle_gamma 90.00
_cell_formula_units_Z 4
_cell_length_a 8.2523(7)
_cell_length_b 19.6807(16)
_cell_length_c 10.2857(8)
_cell_measurement_reflns_used 450
_cell_measurement_temperature 296(2)
_cell_measurement_theta_max 25.35
_cell_measurement_theta_min 2.07
_cell_volume 1610.6(2)
_computing_cell_refinement SMART
_computing_data_collection 'SMART (Bruker, 1998)'
_computing_data_reduction 'SAINT (Bruker, 1998)'
_computing_molecular_graphics 'ORTEP-3 for Windows (Farrugia, 1997)'
_computing_publication_material 'Parst (Nardelli, 1995), WinGX (Farrugia, 1999) and PLATON (Spek, 2003)'
_computing_structure_refinement 'SHELXL97 (Sheldrick, 1997)'
_computing_structure_solution 'SIR92 (Altomare <i>et al.</i>, 1993)'
_diffrn_ambient_temperature 296(2)
_diffrn_measured_fraction_theta_full 0.999
_diffrn_measured_fraction_theta_max 0.999
_diffrn_measurement_device_type 'Bruker SMART CCD area-detector'
_diffrn_measurement_method '\f and \w scans'
_diffrn_radiation_monochromator graphite
_diffrn_radiation_source 'fine-focus sealed tube'
_diffrn_radiation_type MoK\a
_diffrn_radiation_wavelength 0.71073
_diffrn_reflns_av_R_equivalents 0.0209
_diffrn_reflns_av_sigmaI/netI 0.0170
_diffrn_reflns_limit_h_max 9
_diffrn_reflns_limit_h_min -9
_diffrn_reflns_limit_k_max 23
_diffrn_reflns_limit_k_min -23
_diffrn_reflns_limit_l_max 12
_diffrn_reflns_limit_l_min -12
_diffrn_reflns_number 11817
_diffrn_reflns_theta_full 25.35
_diffrn_reflns_theta_max 25.35
_diffrn_reflns_theta_min 2.07
_exptl_absorpt_coefficient_mu 0.378
_exptl_absorpt_correction_T_max 0.956
_exptl_absorpt_correction_T_min 0.920
_exptl_absorpt_correction_type multi-scan
_exptl_absorpt_process_details '(SADABS; Sheldrick, 1996)'
_exptl_crystal_colour colourless
_exptl_crystal_density_diffrn 1.439
_exptl_crystal_density_method 'not measured'
_exptl_crystal_description prism
_exptl_crystal_F_000 728
_exptl_crystal_size_max 0.43
_exptl_crystal_size_mid 0.19
_exptl_crystal_size_min 0.12
_refine_diff_density_max 0.604
_refine_diff_density_min -0.250
_refine_ls_extinction_coef 0.0157(19)
_refine_ls_extinction_expression Fc^*^=kFc[1+0.001xFc^2^\l^3^/sin(2\q)]^-1/4^
_refine_ls_extinction_method SHELXL97
_refine_ls_goodness_of_fit_ref 1.047
_refine_ls_hydrogen_treatment constr
_refine_ls_matrix_type full
_refine_ls_number_parameters 210
_refine_ls_number_reflns 2948
_refine_ls_number_restraints 0
_refine_ls_restrained_S_all 1.047
_refine_ls_R_factor_all 0.0484
_refine_ls_R_factor_gt 0.0430
_refine_ls_shift/su_max 0.007
_refine_ls_shift/su_mean 0.000
_refine_ls_structure_factor_coef Fsqd
_refine_ls_weighting_details 'calc w=1/[\s^2^(Fo^2^)+(0.0719P)^2^+0.7245P] where P=(Fo^2^+2Fc^2^)/3'
_refine_ls_weighting_scheme calc
_refine_ls_wR_factor_gt 0.1217
_refine_ls_wR_factor_ref 0.1273
_reflns_number_gt 2597
_reflns_number_total 2948
_reflns_threshold_expression I>2\s(I)
_cod_data_source_file ob6458.cif
_cod_data_source_block I
_cod_original_sg_symbol_H-M ' P 21/c'
_cod_database_code 2205130
_cod_database_fobs_code 2205130

loop_
_symmetry_equiv_pos_as_xyz
'x, y, z'
'-x, y+1/2, -z+1/2'
'-x, -y, -z'
'x, -y-1/2, z-1/2'

loop_
_atom_site_label
_atom_site_fract_x
_atom_site_fract_y
_atom_site_fract_z
_atom_site_U_iso_or_equiv
_atom_site_adp_type
_atom_site_calc_flag
_atom_site_refinement_flags
_atom_site_occupancy
_atom_site_type_symbol
Cl1 1.23233(9) -0.08186(4) 0.16979(6) 0.0703(2) Uani d . 1 Cl
S1 1.05462(7) 0.16461(3) 0.63249(6) 0.0464(2) Uani d . 1 S
O1 1.1952(2) 0.16622(9) 0.90573(18) 0.0669(5) Uani d . 1 O
O2 1.3805(2) -0.02230(8) 0.67658(15) 0.0624(5) Uani d . 1 O
N1 1.2646(2) 0.07585(9) 0.79819(17) 0.0442(4) Uani d . 1 N
H1 1.3160 0.0374 0.8094 0.053 Uiso calc R 1 H
N2 1.2843(2) -0.04001(9) 0.45311(16) 0.0435(4) Uani d . 1 N
H2 1.2174 -0.0246 0.3802 0.052 Uiso calc R 1 H
C1 1.2736(3) 0.11396(11) 0.9101(2) 0.0470(5) Uani d . 1 C
C2 1.1796(2) 0.09363(10) 0.6676(2) 0.0385(4) Uani d . 1 C
C3 1.1872(2) 0.05839(10) 0.55290(19) 0.0382(4) Uani d . 1 C
C4 1.0786(3) 0.07484(13) 0.2881(2) 0.0562(6) Uani d . 1 C
H4A 1.0037 0.0363 0.2615 0.067 Uiso calc R 1 H
H4B 1.1887 0.0618 0.2796 0.067 Uiso calc R 1 H
C5 1.0116(4) 0.13597(18) 0.1931(3) 0.0796(9) Uani d . 1 C
H5A 1.1002 0.1695 0.2028 0.096 Uiso calc R 1 H
H5B 0.9812 0.1204 0.1003 0.096 Uiso calc R 1 H
C6 0.8642(4) 0.16804(16) 0.2229(3) 0.0786(9) Uani d . 1 C
H6A 0.8220 0.2036 0.1573 0.094 Uiso calc R 1 H
H6B 0.7761 0.1344 0.2143 0.094 Uiso calc R 1 H
C7 0.9054(3) 0.19798(13) 0.3622(3) 0.0577(6) Uani d . 1 C
H7A 0.8024 0.2071 0.3876 0.069 Uiso calc R 1 H
H7B 0.9646 0.2406 0.3633 0.069 Uiso calc R 1 H
C8 1.0133(3) 0.14932(11) 0.4615(2) 0.0440(5) Uani d . 1 C
C9 1.0906(2) 0.09286(11) 0.4324(2) 0.0413(5) Uani d . 1 C
C10 1.2905(2) -0.00362(10) 0.56657(19) 0.0402(4) Uani d . 1 C
C11 1.3723(3) -0.09943(10) 0.4386(2) 0.0422(5) Uani d . 1 C
C12 1.4735(3) -0.13581(11) 0.5453(2) 0.0494(5) Uani d . 1 C
H12 1.4847 -0.1213 0.6333 0.059 Uiso calc R 1 H
C13 1.5579(3) -0.19363(12) 0.5222(3) 0.0581(6) Uani d . 1 C
H13 1.6258 -0.2171 0.5950 0.070 Uiso calc R 1 H
C14 1.5431(3) -0.21675(12) 0.3944(3) 0.0640(7) Uani d . 1 C
H14 1.6006 -0.2555 0.3804 0.077 Uiso calc R 1 H
C15 1.4423(3) -0.18208(13) 0.2863(3) 0.0620(7) Uani d . 1 C
H15 1.4309 -0.1976 0.1990 0.074 Uiso calc R 1 H
C16 1.3576(3) -0.12384(11) 0.3084(2) 0.0494(5) Uani d . 1 C
C17 1.3905(4) 0.08692(14) 1.0373(2) 0.0677(7) Uani d . 1 C
H17A 1.5047 0.0950 1.0357 0.102 Uiso calc R 1 H
H17B 1.3727 0.0390 1.0437 0.102 Uiso calc R 1 H
H17C 1.3689 0.1095 1.1137 0.102 Uiso calc R 1 H

loop_
_atom_site_aniso_label
_atom_site_aniso_U_11
_atom_site_aniso_U_22
_atom_site_aniso_U_33
_atom_site_aniso_U_12
_atom_site_aniso_U_13
_atom_site_aniso_U_23
Cl1 0.0865(5) 0.0795(5) 0.0414(3) -0.0034(4) 0.0109(3) -0.0115(3)
S1 0.0440(3) 0.0426(3) 0.0527(4) 0.0029(2) 0.0132(2) -0.0004(2)
O1 0.0763(12) 0.0636(11) 0.0571(10) 0.0133(9) 0.0109(9) -0.0161(8)
O2 0.0826(12) 0.0568(10) 0.0376(8) 0.0248(9) -0.0018(8) -0.0034(7)
N1 0.0545(10) 0.0398(9) 0.0369(9) 0.0022(8) 0.0096(8) -0.0008(7)
N2 0.0454(9) 0.0468(10) 0.0354(9) 0.0040(8) 0.0059(7) -0.0019(7)
C1 0.0530(12) 0.0455(12) 0.0428(11) -0.0050(10) 0.0130(9) -0.0056(9)
C2 0.0385(10) 0.0374(10) 0.0397(10) -0.0044(8) 0.0104(8) 0.0001(8)
C3 0.0371(10) 0.0404(10) 0.0364(10) -0.0038(8) 0.0084(8) 0.0011(8)
C4 0.0570(14) 0.0687(16) 0.0391(12) 0.0057(12) 0.0061(10) 0.0048(10)
C5 0.088(2) 0.100(2) 0.0460(14) 0.0108(18) 0.0088(13) 0.0153(14)
C6 0.0726(18) 0.082(2) 0.0663(18) 0.0124(15) -0.0074(14) 0.0218(15)
C7 0.0455(12) 0.0578(15) 0.0665(15) 0.0054(10) 0.0089(11) 0.0194(12)
C8 0.0359(10) 0.0464(11) 0.0486(12) -0.0033(9) 0.0089(9) 0.0082(9)
C9 0.0350(10) 0.0482(12) 0.0391(11) -0.0043(8) 0.0068(8) 0.0043(8)
C10 0.0411(10) 0.0421(11) 0.0360(10) -0.0031(8) 0.0080(8) -0.0012(8)
C11 0.0399(10) 0.0410(11) 0.0484(12) -0.0088(8) 0.0167(9) -0.0067(9)
C12 0.0466(12) 0.0470(12) 0.0553(13) -0.0008(9) 0.0144(10) 0.0002(10)
C13 0.0520(13) 0.0456(13) 0.0798(17) -0.0012(10) 0.0229(12) 0.0040(12)
C14 0.0635(15) 0.0413(13) 0.097(2) -0.0038(11) 0.0383(15) -0.0081(13)
C15 0.0676(16) 0.0525(14) 0.0759(17) -0.0183(12) 0.0369(14) -0.0236(13)
C16 0.0498(12) 0.0496(12) 0.0517(12) -0.0137(10) 0.0182(10) -0.0100(10)
C17 0.090(2) 0.0681(17) 0.0399(12) 0.0086(14) 0.0083(12) -0.0060(11)

loop_
_atom_type_symbol
_atom_type_description
_atom_type_scat_dispersion_real
_atom_type_scat_dispersion_imag
_atom_type_scat_source
C C 0.0033 0.0016 'International Tables Vol C Tables 4.2.6.8 and 6.1.1.4'
H H 0.0000 0.0000 'International Tables Vol C Tables 4.2.6.8 and 6.1.1.4'
Cl Cl 0.1484 0.1585 'International Tables Vol C Tables 4.2.6.8 and 6.1.1.4'
N N 0.0061 0.0033 'International Tables Vol C Tables 4.2.6.8 and 6.1.1.4'
O O 0.0106 0.0060 'International Tables Vol C Tables 4.2.6.8 and 6.1.1.4'
S S 0.1246 0.1234 'International Tables Vol C Tables 4.2.6.8 and 6.1.1.4'

loop_
_geom_angle_atom_site_label_1
_geom_angle_atom_site_label_2
_geom_angle_atom_site_label_3
_geom_angle
_geom_angle_publ_flag
C2 S1 C8 91.02(10) ?
C1 N1 C2 125.57(18) yes
C1 N1 H1 117.2 ?
C2 N1 H1 117.2 ?
C10 N2 C11 128.86(17) yes
C10 N2 H2 115.6 ?
C11 N2 H2 115.6 ?
O1 C1 N1 121.9(2) ?
O1 C1 C17 123.2(2) ?
N1 C1 C17 114.8(2) ?
C3 C2 N1 125.04(18) ?
C3 C2 S1 112.89(15) ?
N1 C2 S1 122.06(15) ?
C2 C3 C9 110.78(18) ?
C2 C3 C10 119.31(17) ?
C9 C3 C10 129.86(18) ?
C9 C4 C5 110.9(2) ?
C9 C4 H4A 109.5 ?
C5 C4 H4A 109.5 ?
C9 C4 H4B 109.5 ?
C5 C4 H4B 109.5 ?
H4A C4 H4B 108.0 ?
C6 C5 C4 112.1(2) ?
C6 C5 H5A 109.2 ?
C4 C5 H5A 109.2 ?
C6 C5 H5B 109.2 ?
C4 C5 H5B 109.2 ?
H5A C5 H5B 107.9 ?
C7 C6 C5 112.1(2) ?
C7 C6 H6A 109.2 ?
C5 C6 H6A 109.2 ?
C7 C6 H6B 109.2 ?
C5 C6 H6B 109.2 ?
H6A C6 H6B 107.9 ?
C6 C7 C8 109.9(2) ?
C6 C7 H7A 109.7 ?
C8 C7 H7A 109.7 ?
C6 C7 H7B 109.7 ?
C8 C7 H7B 109.7 ?
H7A C7 H7B 108.2 ?
C9 C8 C7 126.8(2) ?
C9 C8 S1 113.03(16) ?
C7 C8 S1 120.09(17) ?
C8 C9 C3 112.24(19) ?
C8 C9 C4 120.05(19) ?
C3 C9 C4 127.60(19) ?
O2 C10 N2 120.48(19) ?
O2 C10 C3 121.77(18) ?
N2 C10 C3 117.75(17) ?
C12 C11 C16 117.5(2) ?
C12 C11 N2 124.32(19) ?
C16 C11 N2 118.2(2) ?
C11 C12 C13 120.7(2) ?
C11 C12 H12 119.6 ?
C13 C12 H12 119.6 ?
C14 C13 C12 121.2(2) ?
C14 C13 H13 119.4 ?
C12 C13 H13 119.4 ?
C13 C14 C15 119.4(2) ?
C13 C14 H14 120.3 ?
C15 C14 H14 120.3 ?
C16 C15 C14 119.8(2) ?
C16 C15 H15 120.1 ?
C14 C15 H15 120.1 ?
C15 C16 C11 121.3(2) ?
C15 C16 Cl1 118.29(19) ?
C11 C16 Cl1 120.38(18) ?
C1 C17 H17A 109.5 ?
C1 C17 H17B 109.5 ?
H17A C17 H17B 109.5 ?
C1 C17 H17C 109.5 ?
H17A C17 H17C 109.5 ?
H17B C17 H17C 109.5 ?

loop_
_geom_bond_atom_site_label_1
_geom_bond_atom_site_label_2
_geom_bond_distance
_geom_bond_publ_flag
Cl1 C16 1.733(2) ?
S1 C2 1.717(2) yes
S1 C8 1.726(2) yes
O1 C1 1.209(3) yes
O2 C10 1.233(2) yes
N1 C1 1.360(3) ?
N1 C2 1.385(3) yes
N1 H1 0.8600 ?
N2 C10 1.359(3) ?
N2 C11 1.405(3) yes
N2 H2 0.8600 ?
C1 C17 1.502(3) ?
C2 C3 1.384(3) yes
C3 C9 1.452(3) yes
C3 C10 1.474(3) ?
C4 C9 1.503(3) ?
C4 C5 1.556(4) ?
C4 H4A 0.9700 ?
C4 H4B 0.9700 ?
C5 C6 1.473(4) ?
C5 H5A 0.9700 ?
C5 H5B 0.9700 ?
C6 C7 1.503(4) ?
C6 H6A 0.9700 ?
C6 H6B 0.9700 ?
C7 C8 1.507(3) ?
C7 H7A 0.9700 ?
C7 H7B 0.9700 ?
C8 C9 1.354(3) yes
C11 C12 1.389(3) ?
C11 C16 1.397(3) ?
C12 C13 1.388(3) ?
C12 H12 0.9300 ?
C13 C14 1.365(4) ?
C13 H13 0.9300 ?
C14 C15 1.379(4) ?
C14 H14 0.9300 ?
C15 C16 1.392(3) ?
C15 H15 0.9300 ?
C17 H17A 0.9600 ?
C17 H17B 0.9600 ?
C17 H17C 0.9600 ?

loop_
_geom_hbond_atom_site_label_D
_geom_hbond_atom_site_label_H
_geom_hbond_atom_site_label_A
_geom_hbond_site_symmetry_A
_geom_hbond_distance_DH
_geom_hbond_distance_HA
_geom_hbond_distance_DA
_geom_hbond_angle_DHA
_geom_hbond_publ_flag
N1 H1 O2 . 0.86 1.98 2.616(2) 130 yes
N2 H2 Cl1 . 0.86 2.47 2.948(2) 116 yes
C7 H7B O1 4_565 0.97 2.59 3.535(3) 163 yes
C12 H12 O2 . 0.93 2.22 2.820(3) 121 yes

loop_
_geom_torsion_atom_site_label_1
_geom_torsion_atom_site_label_2
_geom_torsion_atom_site_label_3
_geom_torsion_atom_site_label_4
_geom_torsion
_geom_torsion_publ_flag
C2 N1 C1 O1 5.6(3) ?
C2 N1 C1 C17 -173.0(2) ?
C1 N1 C2 C3 172.0(2) ?
C1 N1 C2 S1 -6.7(3) yes
C8 S1 C2 C3 -1.22(16) ?
C8 S1 C2 N1 177.64(17) ?
N1 C2 C3 C9 -176.84(17) ?
S1 C2 C3 C9 2.0(2) ?
N1 C2 C3 C10 0.8(3) ?
S1 C2 C3 C10 179.67(14) ?
C9 C4 C5 C6 -46.2(3) ?
C4 C5 C6 C7 63.0(3) ?
C5 C6 C7 C8 -43.5(3) ?
C6 C7 C8 C9 11.7(3) ?
C6 C7 C8 S1 -170.55(18) ?
C2 S1 C8 C9 0.08(16) ?
C2 S1 C8 C7 -178.01(18) ?
C7 C8 C9 C3 178.96(19) ?
S1 C8 C9 C3 1.0(2) ?
C7 C8 C9 C4 2.4(3) ?
S1 C8 C9 C4 -175.50(16) ?
C2 C3 C9 C8 -1.9(2) ?
C10 C3 C9 C8 -179.29(19) ?
C2 C3 C9 C4 174.3(2) ?
C10 C3 C9 C4 -3.1(3) ?
C5 C4 C9 C8 14.2(3) ?
C5 C4 C9 C3 -161.7(2) ?
C11 N2 C10 O2 -1.3(3) ?
C11 N2 C10 C3 178.49(18) ?
C2 C3 C10 O2 -5.5(3) ?
C9 C3 C10 O2 171.7(2) yes
C2 C3 C10 N2 174.71(18) ?
C9 C3 C10 N2 -8.1(3) ?
C10 N2 C11 C12 6.5(3) ?
C10 N2 C11 C16 -173.56(19) ?
C16 C11 C12 C13 0.9(3) ?
N2 C11 C12 C13 -179.18(19) ?
C11 C12 C13 C14 -0.5(3) ?
C12 C13 C14 C15 -0.1(4) ?
C13 C14 C15 C16 0.4(4) ?
C14 C15 C16 C11 0.0(3) ?
C14 C15 C16 Cl1 179.99(18) ?
C12 C11 C16 C15 -0.6(3) ?
N2 C11 C16 C15 179.47(19) ?
C12 C11 C16 Cl1 179.40(15) ?
N2 C11 C16 Cl1 -0.6(3) ?

loop_
_cod_related_entry_id
_cod_related_entry_database
_cod_related_entry_code
1 ChemSpider 10580023
